data_4122788
loop_
_publ_author_name
'Cheng, Chuyang'
'McGonigal, Paul R.'
'Liu, Wei-Guang'
'Li, Hao'
'Vermeulen, Nicolaas A.'
'Ke, Chenfeng'
'Frasconi, Marco'
'Stern, Charlotte L.'
'Goddard Iii, William A.'
'Stoddart, J. Fraser'

_publ_section_title
;
 Energetically demanding transport in a supramolecular assembly.
;
_journal_issue 42
_journal_name_full 'Journal of the American Chemical Society'
_journal_page_first 14702
_journal_page_last 14705
_journal_paper_doi 10.1021/ja508615f
_journal_volume 136
_journal_year 2014
_chemical_formula_moiety 'C36 H32 N4, C30 H38 N4, 6(F6 P), 8(C2 H3 N)'
_chemical_formula_sum 'C82 H94 F36 N16 P6'
_chemical_formula_weight 2173.55
_chemical_name_systematic
;
 ?
;
_space_group_crystal_system monoclinic
_space_group_IT_number 14
_space_group_name_Hall '-P 2ybc'
_space_group_name_H-M_alt 'P 1 21/c 1'
_symmetry_space_group_name_Hall '-P 2ybc'
_symmetry_space_group_name_H-M 'P 1 21/c 1'
_atom_sites_solution_hydrogens geom
_atom_sites_solution_primary dual
_audit_creation_date 2013-07-31
_audit_creation_method
;
  Olex2 1.2
  (compiled Apr 23 2013 17:59:47, GUI svn.r4466)
;
_cell_angle_alpha 90
_cell_angle_beta 104.883(3)
_cell_angle_gamma 90
_cell_formula_units_Z 2
_cell_length_a 18.8758(10)
_cell_length_b 20.3394(13)
_cell_length_c 13.1067(8)
_cell_measurement_reflns_used 4982
_cell_measurement_temperature 100(2)
_cell_measurement_theta_max 65.08
_cell_measurement_theta_min 3.25
_cell_volume 4863.1(5)
_computing_cell_refinement 'SAINT V7.23A (Bruker, 2005)'
_computing_data_collection 'APEX2 V2.1-4 (Bruker, 2007)'
_computing_data_reduction 'Bruker SAINT'
_computing_molecular_graphics
;
O. V. Dolomanov, L. J. Bourhis, R. J. Gildea, J. A. K. Howard and H. Puschmann,
OLEX2: a complete structure solution, refinement and analysis program.
J. Appl. Cryst. (2009). 42, 339-341.
;
_computing_publication_material
;
O. V. Dolomanov, L. J. Bourhis, R. J. Gildea, J. A. K. Howard and H. Puschmann,
OLEX2: a complete structure solution, refinement and analysis program.
J. Appl. Cryst. (2009). 42, 339-341.
;
_computing_structure_refinement
;
SHELXL, G.M. Sheldrick, Acta Cryst.
(2008). A64, 112-122
;
_computing_structure_solution
;
SHELXD, G.M. Sheldrick, Acta Cryst.
(2008). A64, 112-122
;
_diffrn_ambient_temperature 99.98
_diffrn_detector_area_resol_mean 8
_diffrn_measured_fraction_theta_full 0.933
_diffrn_measured_fraction_theta_max 0.987
_diffrn_measurement_device_type 'Bruker Kappa APEX CCD area detector'
_diffrn_measurement_method '\w and \f scans'
_diffrn_radiation_monochromator 'MX optics'
_diffrn_radiation_type CuK\a
_diffrn_radiation_wavelength 1.54178
_diffrn_reflns_av_R_equivalents 0.0327
_diffrn_reflns_av_unetI/netI 0.0311
_diffrn_reflns_Laue_measured_fraction_full 0.933
_diffrn_reflns_Laue_measured_fraction_max 0.987
_diffrn_reflns_limit_h_max 22
_diffrn_reflns_limit_h_min -21
_diffrn_reflns_limit_k_max 23
_diffrn_reflns_limit_k_min -20
_diffrn_reflns_limit_l_max 15
_diffrn_reflns_limit_l_min -15
_diffrn_reflns_number 30255
_diffrn_reflns_point_group_measured_fraction_full 0.933
_diffrn_reflns_point_group_measured_fraction_max 0.987
_diffrn_reflns_theta_full 67.679
_diffrn_reflns_theta_max 65.180
_diffrn_reflns_theta_min 4.293
_diffrn_source microsource
_diffrn_standards_number 0
_exptl_absorpt_coefficient_mu 2.114
_exptl_absorpt_correction_T_max 0.7526
_exptl_absorpt_correction_T_min 0.6188
_exptl_absorpt_correction_type multi-scan
_exptl_absorpt_process_details
;
SADABS-2008/1 (Bruker,2008) was used for absorption correction.
wR2(int) was 0.0952 before and 0.0331 after correction.
The Ratio of minimum to maximum transmission is 0.8222.
The \l/2 correction factor is Not present.
;
_exptl_crystal_colour black
_exptl_crystal_density_diffrn 1.484
_exptl_crystal_description tabular
_exptl_crystal_F_000 2224
_exptl_crystal_size_max 0.158
_exptl_crystal_size_mid 0.148
_exptl_crystal_size_min 0.046
_refine_diff_density_max 0.895
_refine_diff_density_min -0.648
_refine_diff_density_rms 0.092
_refine_ls_extinction_method none
_refine_ls_goodness_of_fit_ref 1.123
_refine_ls_hydrogen_treatment constr
_refine_ls_matrix_type full
_refine_ls_number_parameters 636
_refine_ls_number_reflns 8210
_refine_ls_number_restraints 0
_refine_ls_restrained_S_all 1.123
_refine_ls_R_factor_all 0.0744
_refine_ls_R_factor_gt 0.0696
_refine_ls_shift/su_max 0.001
_refine_ls_shift/su_mean 0.000
_refine_ls_structure_factor_coef Fsqd
_refine_ls_weighting_details
;
 w=1/[\s^2^(Fo^2^)+(0.0590P)^2^+20.8254P]
 where P=(Fo^2^+2Fc^2^)/3
;
_refine_ls_weighting_scheme calc
_refine_ls_wR_factor_gt 0.1870
_refine_ls_wR_factor_ref 0.1898
_reflns_Friedel_coverage 0.000
_reflns_number_gt 7439
_reflns_number_total 8210
_reflns_threshold_expression 'I > 2\s(I)'
_cod_data_source_file ja508615f_si_001.cif
_cod_data_source_block n2660a
_cod_depositor_comments 'Adding full bibliography for 4122788.cif.'
_cod_database_code 4122788
_olex2_refinement_description
;
1. Fixed Uiso
 At 1.2 times of:
  All C(H) groups, All C(H,H) groups
 At 1.5 times of:
  All C(H,H,H) groups
2.a Secondary CH2 refined with riding coordinates:
 C1(H1A,H1B), C8(H8A,H8B), C24(H24A,H24B), C25(H25A,H25B), C26(H26A,H26B)
2.b Me refined with riding coordinates:
 C32(H32A,H32B,H32C)
2.c Aromatic/amide H refined with riding coordinates:
 C3(H3), C4(H4), C6(H6), C7(H7), C9(H9), C10(H10), C12(H12), C13(H13),
 C15(H15), C16(H16), C17(H17), C18(H18), C20(H20), C21(H21), C22(H22), C23(H23),
  C27(H27), C29(H29), C31(H31)
2.d Idealised Me refined as rotating group:
 C33(H33A,H33B,H33C), C35(H35A,H35B,H35C), C37(H37A,H37B,H37C), C39(H39A,H39B,
 H39C), C41(H41A,H41B,H41C)
;
_shelx_estimated_absorpt_t_max 0.909
_shelx_estimated_absorpt_t_min 0.731
_shelx_space_group_comment
;
The symmetry employed for this shelxl refinement is uniquely defined
by the following loop, which should always be used as a source of
symmetry information in preference to the above space-group names.
They are only intended as comments.
;
_shelxl_version_number 2012-9

loop_
_space_group_symop_operation_xyz
'x, y, z'
'-x, y+1/2, -z+1/2'
'-x, -y, -z'
'x, -y-1/2, z-1/2'

loop_
_atom_site_label
_atom_site_type_symbol
_atom_site_fract_x
_atom_site_fract_y
_atom_site_fract_z
_atom_site_U_iso_or_equiv
_atom_site_adp_type
_atom_site_occupancy
_atom_site_site_symmetry_order
_atom_site_calc_flag
_atom_site_refinement_flags_posn
_atom_site_refinement_flags_adp
N1 N 0.42149(18) 0.52564(16) 0.1275(2) 0.0194(7) Uani 1 1 d . .
N2 N 0.52708(18) 0.27058(15) 0.4967(2) 0.0190(7) Uani 1 1 d . .
C1 C 0.4470(2) 0.77396(19) 0.4120(3) 0.0218(8) Uani 1 1 d . .
H1A H 0.4844 0.8081 0.4119 0.026 Uiso 1 1 calc R U
H1B H 0.4011 0.7960 0.4163 0.026 Uiso 1 1 calc R U
C2 C 0.4338(2) 0.73368(19) 0.3131(3) 0.0199(8) Uani 1 1 d . .
C3 C 0.3638(2) 0.7102(2) 0.2649(3) 0.0249(9) Uani 1 1 d . .
H3 H 0.3230 0.7247 0.2889 0.030 Uiso 1 1 calc R U
C4 C 0.3534(2) 0.6659(2) 0.1823(3) 0.0234(9) Uani 1 1 d . .
H4 H 0.3054 0.6507 0.1491 0.028 Uiso 1 1 calc R U
C5 C 0.4131(2) 0.64343(19) 0.1475(3) 0.0193(8) Uani 1 1 d . .
C6 C 0.4829(2) 0.66877(19) 0.1931(3) 0.0185(8) Uani 1 1 d . .
H6 H 0.5236 0.6549 0.1683 0.022 Uiso 1 1 calc R U
C7 C 0.4928(2) 0.71395(19) 0.2744(3) 0.0191(8) Uani 1 1 d . .
H7 H 0.5402 0.7317 0.3041 0.023 Uiso 1 1 calc R U
C8 C 0.4033(2) 0.58823(19) 0.0677(3) 0.0216(8) Uani 1 1 d . .
H8A H 0.3521 0.5871 0.0239 0.026 Uiso 1 1 calc R U
H8B H 0.4362 0.5948 0.0207 0.026 Uiso 1 1 calc R U
C9 C 0.3697(2) 0.49497(19) 0.1650(3) 0.0206(8) Uani 1 1 d . .
H9 H 0.3203 0.5095 0.1430 0.025 Uiso 1 1 calc R U
C10 C 0.3873(2) 0.44346(19) 0.2340(3) 0.0186(8) Uani 1 1 d . .
H10 H 0.3499 0.4220 0.2582 0.022 Uiso 1 1 calc R U
C11 C 0.4605(2) 0.42207(19) 0.2692(3) 0.0183(8) Uani 1 1 d . .
C12 C 0.5123(2) 0.4544(2) 0.2266(3) 0.0214(8) Uani 1 1 d . .
H12 H 0.5620 0.4405 0.2462 0.026 Uiso 1 1 calc R U
C13 C 0.4920(2) 0.5054(2) 0.1576(3) 0.0212(8) Uani 1 1 d . .
H13 H 0.5279 0.5269 0.1303 0.025 Uiso 1 1 calc R U
C14 C 0.4832(2) 0.36915(18) 0.3461(3) 0.0178(8) Uani 1 1 d . .
C15 C 0.4323(2) 0.33372(19) 0.3865(3) 0.0185(8) Uani 1 1 d . .
H15 H 0.3815 0.3434 0.3621 0.022 Uiso 1 1 calc R U
C16 C 0.4552(2) 0.28545(19) 0.4605(3) 0.0191(8) Uani 1 1 d . .
H16 H 0.4200 0.2621 0.4868 0.023 Uiso 1 1 calc R U
C17 C 0.5776(2) 0.30317(19) 0.4583(3) 0.0203(8) Uani 1 1 d . .
H17 H 0.6280 0.2921 0.4834 0.024 Uiso 1 1 calc R U
C18 C 0.5573(2) 0.35134(19) 0.3845(3) 0.0195(8) Uani 1 1 d . .
H18 H 0.5937 0.3732 0.3586 0.023 Uiso 1 1 calc R U
N3 N 0.10775(18) 0.33700(18) 0.3228(3) 0.0253(8) Uani 1 1 d . .
N4 N 0.31978(18) 0.46525(17) 0.5150(3) 0.0209(7) Uani 1 1 d . .
C19 C 0.4638(2) 0.49381(18) 0.5040(3) 0.0173(8) Uani 1 1 d . .
C20 C 0.4016(2) 0.52967(19) 0.4457(3) 0.0198(8) Uani 1 1 d . .
H20 H 0.4084 0.5647 0.4012 0.024 Uiso 1 1 calc R U
C21 C 0.3327(2) 0.51478(19) 0.4525(3) 0.0195(8) Uani 1 1 d . .
H21 H 0.2925 0.5397 0.4125 0.023 Uiso 1 1 calc R U
C22 C 0.3774(2) 0.43110(19) 0.5752(3) 0.0200(8) Uani 1 1 d . .
H22 H 0.3687 0.3977 0.6211 0.024 Uiso 1 1 calc R U
C23 C 0.4474(2) 0.44389(18) 0.5711(3) 0.0180(8) Uani 1 1 d . .
H23 H 0.4864 0.4190 0.6140 0.022 Uiso 1 1 calc R U
C24 C 0.2440(2) 0.4460(2) 0.5108(3) 0.0237(9) Uani 1 1 d . .
H24A H 0.2126 0.4857 0.5024 0.028 Uiso 1 1 calc R U
H24B H 0.2425 0.4241 0.5777 0.028 Uiso 1 1 calc R U
C25 C 0.2152(2) 0.3997(2) 0.4190(3) 0.0232(9) Uani 1 1 d . .
H25A H 0.2461 0.3597 0.4279 0.028 Uiso 1 1 calc R U
H25B H 0.2173 0.4213 0.3522 0.028 Uiso 1 1 calc R U
C26 C 0.1362(2) 0.3808(2) 0.4143(3) 0.0245(9) Uani 1 1 d . .
H26A H 0.1342 0.3580 0.4803 0.029 Uiso 1 1 calc R U
H26B H 0.1056 0.4208 0.4074 0.029 Uiso 1 1 calc R U
C27 C 0.0846(2) 0.3641(2) 0.2271(3) 0.0271(9) Uani 1 1 d . .
H27 H 0.0846 0.4106 0.2201 0.033 Uiso 1 1 calc R U
C28 C 0.0607(2) 0.3255(2) 0.1382(4) 0.0322(10) Uani 1 1 d . .
C29 C 0.0610(2) 0.2585(2) 0.1521(4) 0.0326(10) Uani 1 1 d . .
H29 H 0.0444 0.2309 0.0922 0.039 Uiso 1 1 calc R U
C30 C 0.0848(2) 0.2301(2) 0.2516(4) 0.0300(10) Uani 1 1 d . .
C31 C 0.1088(2) 0.2716(2) 0.3369(4) 0.0275(9) Uani 1 1 d . .
H31 H 0.1261 0.2538 0.4059 0.033 Uiso 1 1 calc R U
C32 C 0.0359(3) 0.3567(3) 0.0307(4) 0.0521(15) Uani 1 1 d . .
H32A H 0.0572 0.4008 0.0327 0.078 Uiso 1 1 calc R U
H32B H -0.0177 0.3599 0.0103 0.078 Uiso 1 1 calc R U
H32C H 0.0522 0.3297 -0.0210 0.078 Uiso 1 1 calc R U
C33 C 0.0846(3) 0.1567(2) 0.2676(5) 0.0420(12) Uani 1 1 d . .
H33A H 0.0340 0.1414 0.2571 0.063 Uiso 1 1 calc R U
H33B H 0.1128 0.1460 0.3394 0.063 Uiso 1 1 calc R U
H33C H 0.1067 0.1350 0.2165 0.063 Uiso 1 1 calc R U
P1 P 0.27562(6) 0.24942(5) 0.15407(8) 0.0230(3) Uani 1 1 d . .
F1 F 0.33234(14) 0.30796(12) 0.1577(2) 0.0312(6) Uani 1 1 d . .
F2 F 0.21944(15) 0.18979(13) 0.1489(2) 0.0400(7) Uani 1 1 d . .
F3 F 0.29998(15) 0.21984(14) 0.0547(2) 0.0403(7) Uani 1 1 d . .
F4 F 0.33833(14) 0.20695(14) 0.2309(2) 0.0410(7) Uani 1 1 d . .
F5 F 0.25219(14) 0.27944(14) 0.2530(2) 0.0372(6) Uani 1 1 d . .
F6 F 0.21234(14) 0.29048(15) 0.0755(2) 0.0406(7) Uani 1 1 d . .
P2 P 0.15070(7) 0.56149(7) 0.19330(11) 0.0419(3) Uani 1 1 d . .
F7 F 0.2170(2) 0.6022(2) 0.2639(3) 0.0745(12) Uani 1 1 d . .
F8 F 0.08502(18) 0.51915(18) 0.1226(3) 0.0581(9) Uani 1 1 d . .
F9 F 0.1619(2) 0.5963(2) 0.0909(3) 0.0877(15) Uani 1 1 d . .
F10 F 0.2063(2) 0.5040(2) 0.1825(3) 0.0831(13) Uani 1 1 d . .
F11 F 0.14016(16) 0.52537(16) 0.2968(2) 0.0478(8) Uani 1 1 d . .
F12 F 0.0943(2) 0.61630(18) 0.2064(3) 0.0698(11) Uani 1 1 d . .
P3 P 0.72753(6) 0.44477(6) 0.22832(9) 0.0286(3) Uani 1 1 d . .
F13 F 0.78882(14) 0.49882(14) 0.2762(2) 0.0368(6) Uani 1 1 d . .
F14 F 0.66475(15) 0.39175(15) 0.1808(2) 0.0431(7) Uani 1 1 d . .
F15 F 0.73657(18) 0.4607(2) 0.1134(2) 0.0624(11) Uani 1 1 d . .
F16 F 0.78861(17) 0.39043(16) 0.2441(3) 0.0559(9) Uani 1 1 d . .
F17 F 0.71603(16) 0.43066(14) 0.3424(2) 0.0400(7) Uani 1 1 d . .
F18 F 0.66653(15) 0.50138(15) 0.2141(3) 0.0534(9) Uani 1 1 d . .
N5 N 0.4199(2) 0.38886(18) -0.0188(3) 0.0276(8) Uani 1 1 d . .
C34 C 0.3575(3) 0.3825(2) -0.0493(3) 0.0269(9) Uani 1 1 d . .
C35 C 0.2788(3) 0.3744(3) -0.0881(4) 0.0369(11) Uani 1 1 d . .
H35A H 0.2617 0.3972 -0.1560 0.055 Uiso 1 1 calc R U
H35B H 0.2545 0.3931 -0.0371 0.055 Uiso 1 1 calc R U
H35C H 0.2670 0.3275 -0.0976 0.055 Uiso 1 1 calc R U
N6 N 0.0277(3) 0.6830(3) 0.5761(5) 0.0654(15) Uani 1 1 d . .
C36 C 0.0615(3) 0.6428(3) 0.5457(5) 0.0507(14) Uani 1 1 d . .
C37 C 0.1039(3) 0.5933(4) 0.5061(5) 0.0605(17) Uani 1 1 d . .
H37A H 0.1346 0.6150 0.4661 0.091 Uiso 1 1 calc R U
H37B H 0.0703 0.5626 0.4599 0.091 Uiso 1 1 calc R U
H37C H 0.1351 0.5692 0.5656 0.091 Uiso 1 1 calc R U
N7 N 0.2594(3) 0.7580(5) 0.4478(5) 0.105(3) Uani 1 1 d . .
C38 C 0.2018(4) 0.7634(4) 0.4040(6) 0.073(2) Uani 1 1 d . .
C39 C 0.1259(4) 0.7717(5) 0.3392(10) 0.134(5) Uani 1 1 d . .
H39A H 0.1257 0.7740 0.2644 0.201 Uiso 1 1 calc R U
H39B H 0.1054 0.8124 0.3596 0.201 Uiso 1 1 calc R U
H39C H 0.0961 0.7342 0.3505 0.201 Uiso 1 1 calc R U
N8 N 0.9812(3) 0.4844(3) 0.3319(4) 0.0609(14) Uani 1 1 d . .
C40 C 0.9496(3) 0.4834(3) 0.2445(5) 0.0435(13) Uani 1 1 d . .
C41 C 0.9109(3) 0.4833(3) 0.1349(5) 0.0536(15) Uani 1 1 d . .
H41A H 0.9430 0.5001 0.0929 0.080 Uiso 1 1 calc R U
H41B H 0.8674 0.5114 0.1243 0.080 Uiso 1 1 calc R U
H41C H 0.8958 0.4383 0.1127 0.080 Uiso 1 1 calc R U

loop_
_atom_site_aniso_label
_atom_site_aniso_U_11
_atom_site_aniso_U_22
_atom_site_aniso_U_33
_atom_site_aniso_U_23
_atom_site_aniso_U_13
_atom_site_aniso_U_12
N1 0.0251(17) 0.0175(16) 0.0148(16) -0.0005(13) 0.0036(13) -0.0026(13)
N2 0.0261(17) 0.0154(16) 0.0153(16) -0.0043(13) 0.0049(13) 0.0011(13)
C1 0.029(2) 0.0161(19) 0.019(2) 0.0013(16) 0.0042(16) 0.0029(16)
C2 0.026(2) 0.0154(18) 0.0172(19) 0.0035(15) 0.0024(16) 0.0018(16)
C3 0.022(2) 0.026(2) 0.026(2) 0.0008(17) 0.0052(17) 0.0025(17)
C4 0.0189(19) 0.026(2) 0.024(2) 0.0003(17) 0.0023(16) -0.0014(17)
C5 0.024(2) 0.0181(19) 0.0137(18) 0.0053(15) 0.0007(15) -0.0005(16)
C6 0.0215(19) 0.0191(19) 0.0158(18) 0.0051(15) 0.0063(15) 0.0014(16)
C7 0.0200(19) 0.0169(19) 0.0190(19) 0.0060(15) 0.0021(15) -0.0014(15)
C8 0.031(2) 0.021(2) 0.0120(18) 0.0035(16) 0.0034(16) -0.0004(17)
C9 0.022(2) 0.021(2) 0.0172(19) -0.0026(16) 0.0030(15) -0.0032(16)
C10 0.0205(19) 0.0177(19) 0.0174(19) -0.0015(15) 0.0048(15) -0.0045(15)
C11 0.0228(19) 0.0173(19) 0.0141(18) -0.0055(15) 0.0036(15) -0.0025(16)
C12 0.022(2) 0.022(2) 0.021(2) -0.0032(16) 0.0066(16) -0.0025(16)
C13 0.023(2) 0.021(2) 0.020(2) -0.0029(16) 0.0072(16) -0.0047(16)
C14 0.0230(19) 0.0152(18) 0.0162(18) -0.0052(15) 0.0066(15) -0.0020(15)
C15 0.0190(19) 0.0173(19) 0.0182(19) -0.0034(15) 0.0031(15) -0.0020(15)
C16 0.025(2) 0.0164(18) 0.0168(19) -0.0030(15) 0.0067(16) -0.0024(16)
C17 0.0210(19) 0.020(2) 0.0191(19) -0.0054(16) 0.0044(16) -0.0008(16)
C18 0.024(2) 0.0185(19) 0.0168(19) -0.0010(15) 0.0065(16) -0.0011(16)
N3 0.0162(16) 0.033(2) 0.0260(18) -0.0029(15) 0.0037(14) -0.0055(14)
N4 0.0180(16) 0.0253(18) 0.0189(16) -0.0054(14) 0.0040(13) -0.0028(14)
C19 0.0202(19) 0.0155(18) 0.0142(18) -0.0029(15) 0.0010(14) -0.0017(15)
C20 0.022(2) 0.0176(19) 0.0177(19) -0.0006(15) 0.0021(15) 0.0008(16)
C21 0.0213(19) 0.0171(19) 0.0176(19) -0.0029(15) 0.0003(15) 0.0007(15)
C22 0.025(2) 0.0165(19) 0.0174(19) -0.0007(15) 0.0040(16) -0.0042(16)
C23 0.0210(19) 0.0157(18) 0.0161(18) -0.0006(15) 0.0027(15) 0.0009(15)
C24 0.020(2) 0.028(2) 0.023(2) -0.0033(17) 0.0064(16) -0.0019(17)
C25 0.0171(19) 0.030(2) 0.022(2) -0.0012(17) 0.0033(16) -0.0021(17)
C26 0.020(2) 0.032(2) 0.020(2) -0.0045(17) 0.0031(16) -0.0060(17)
C27 0.019(2) 0.036(2) 0.025(2) 0.0009(19) 0.0032(17) 0.0020(18)
C28 0.023(2) 0.044(3) 0.027(2) -0.002(2) 0.0023(18) 0.002(2)
C29 0.022(2) 0.043(3) 0.032(2) -0.008(2) 0.0066(18) -0.0032(19)
C30 0.020(2) 0.034(2) 0.038(3) -0.005(2) 0.0113(18) -0.0038(18)
C31 0.019(2) 0.033(2) 0.032(2) 0.0019(19) 0.0088(17) -0.0027(18)
C32 0.062(4) 0.062(4) 0.025(3) -0.002(2) -0.001(2) 0.014(3)
C33 0.043(3) 0.034(3) 0.054(3) -0.005(2) 0.019(2) -0.008(2)
P1 0.0189(5) 0.0236(5) 0.0263(6) -0.0042(4) 0.0053(4) -0.0023(4)
F1 0.0327(13) 0.0262(13) 0.0334(14) -0.0044(11) 0.0061(11) -0.0105(11)
F2 0.0351(15) 0.0364(15) 0.0513(17) -0.0074(13) 0.0161(13) -0.0162(12)
F3 0.0422(15) 0.0424(16) 0.0426(16) -0.0157(13) 0.0220(13) -0.0074(13)
F4 0.0266(13) 0.0462(16) 0.0510(17) 0.0195(14) 0.0113(12) 0.0073(12)
F5 0.0361(14) 0.0468(16) 0.0318(14) -0.0116(12) 0.0142(12) -0.0028(12)
F6 0.0276(14) 0.0518(17) 0.0381(15) 0.0088(13) 0.0007(11) 0.0058(12)
P2 0.0269(6) 0.0590(9) 0.0381(7) 0.0169(6) 0.0055(5) -0.0056(6)
F7 0.054(2) 0.098(3) 0.056(2) 0.029(2) -0.0129(17) -0.032(2)
F8 0.0469(18) 0.076(2) 0.0468(18) 0.0109(17) 0.0031(15) -0.0193(17)
F9 0.089(3) 0.123(4) 0.048(2) 0.029(2) 0.011(2) -0.054(3)
F10 0.054(2) 0.121(4) 0.087(3) 0.005(3) 0.039(2) 0.016(2)
F11 0.0458(17) 0.0572(19) 0.0426(17) 0.0217(15) 0.0155(13) 0.0060(15)
F12 0.063(2) 0.056(2) 0.084(3) 0.0237(19) 0.0075(19) 0.0161(18)
P3 0.0213(5) 0.0410(7) 0.0220(6) -0.0056(5) 0.0029(4) -0.0035(5)
F13 0.0287(13) 0.0506(17) 0.0319(14) -0.0137(12) 0.0095(11) -0.0113(12)
F14 0.0399(16) 0.0579(19) 0.0292(14) -0.0099(13) 0.0045(12) -0.0187(14)
F15 0.0516(19) 0.110(3) 0.0243(15) -0.0088(17) 0.0081(13) -0.043(2)
F16 0.0366(16) 0.056(2) 0.074(2) -0.0210(17) 0.0118(15) 0.0096(14)
F17 0.0515(17) 0.0424(16) 0.0286(14) -0.0063(12) 0.0150(12) -0.0077(13)
F18 0.0252(14) 0.0482(18) 0.086(2) 0.0280(17) 0.0131(15) -0.0002(13)
N5 0.029(2) 0.031(2) 0.0242(18) -0.0016(15) 0.0100(16) 0.0024(16)
C34 0.038(3) 0.024(2) 0.022(2) 0.0024(17) 0.0136(19) 0.0005(19)
C35 0.036(3) 0.038(3) 0.036(3) 0.006(2) 0.008(2) -0.006(2)
N6 0.050(3) 0.075(4) 0.076(4) 0.028(3) 0.026(3) 0.025(3)
C36 0.037(3) 0.070(4) 0.043(3) 0.013(3) 0.006(2) 0.014(3)
C37 0.049(3) 0.083(5) 0.051(3) -0.005(3) 0.015(3) 0.016(3)
N7 0.052(4) 0.202(9) 0.048(3) -0.014(4) -0.010(3) 0.065(5)
C38 0.046(4) 0.101(6) 0.073(5) 0.014(4) 0.016(3) 0.011(4)
C39 0.042(4) 0.107(7) 0.223(13) 0.079(8) -0.021(6) -0.019(4)
N8 0.042(3) 0.078(4) 0.060(3) 0.019(3) 0.008(3) -0.001(3)
C40 0.031(3) 0.039(3) 0.065(4) 0.007(3) 0.020(3) 0.004(2)
C41 0.049(3) 0.063(4) 0.054(4) 0.000(3) 0.021(3) 0.000(3)

loop_
_atom_type_symbol
_atom_type_description
_atom_type_scat_dispersion_real
_atom_type_scat_dispersion_imag
_atom_type_scat_source
C C 0.0181 0.0091 'International Tables Vol C Tables 4.2.6.8 and 6.1.1.4'
H H 0.0000 0.0000 'International Tables Vol C Tables 4.2.6.8 and 6.1.1.4'
F F 0.0727 0.0534 'International Tables Vol C Tables 4.2.6.8 and 6.1.1.4'
N N 0.0311 0.0180 'International Tables Vol C Tables 4.2.6.8 and 6.1.1.4'
P P 0.2955 0.4335 'International Tables Vol C Tables 4.2.6.8 and 6.1.1.4'

loop_
_geom_angle_atom_site_label_1
_geom_angle_atom_site_label_2
_geom_angle_atom_site_label_3
_geom_angle
_geom_angle_site_symmetry_1
_geom_angle_site_symmetry_3
C9 N1 C8 119.6(3) . .
C13 N1 C8 119.5(3) . .
C13 N1 C9 120.1(3) . .
C16 N2 C1 120.9(3) . 3_666
C16 N2 C17 119.8(3) . .
C17 N2 C1 118.7(3) . 3_666
N2 C1 H1A 110.1 3_666 .
N2 C1 H1B 110.1 3_666 .
N2 C1 C2 108.2(3) 3_666 .
H1A C1 H1B 108.4 . .
C2 C1 H1A 110.1 . .
C2 C1 H1B 110.1 . .
C3 C2 C1 120.5(4) . .
C3 C2 C7 119.2(4) . .
C7 C2 C1 120.0(4) . .
C2 C3 H3 119.8 . .
C4 C3 C2 120.3(4) . .
C4 C3 H3 119.8 . .
C3 C4 H4 119.8 . .
C3 C4 C5 120.4(4) . .
C5 C4 H4 119.8 . .
C4 C5 C6 119.3(4) . .
C4 C5 C8 120.2(4) . .
C6 C5 C8 120.3(4) . .
C5 C6 H6 120.0 . .
C7 C6 C5 120.1(4) . .
C7 C6 H6 120.0 . .
C2 C7 H7 119.7 . .
C6 C7 C2 120.5(4) . .
C6 C7 H7 119.7 . .
N1 C8 C5 107.5(3) . .
N1 C8 H8A 110.2 . .
N1 C8 H8B 110.2 . .
C5 C8 H8A 110.2 . .
C5 C8 H8B 110.2 . .
H8A C8 H8B 108.5 . .
N1 C9 H9 119.4 . .
N1 C9 C10 121.2(4) . .
C10 C9 H9 119.4 . .
C9 C10 H10 119.9 . .
C9 C10 C11 120.3(4) . .
C11 C10 H10 119.9 . .
C10 C11 C14 122.8(4) . .
C12 C11 C10 116.7(4) . .
C12 C11 C14 120.5(4) . .
C11 C12 H12 119.6 . .
C13 C12 C11 120.8(4) . .
C13 C12 H12 119.6 . .
N1 C13 C12 120.9(4) . .
N1 C13 H13 119.6 . .
C12 C13 H13 119.6 . .
C15 C14 C11 121.9(3) . .
C18 C14 C11 121.6(3) . .
C18 C14 C15 116.5(3) . .
C14 C15 H15 119.7 . .
C16 C15 C14 120.7(4) . .
C16 C15 H15 119.7 . .
N2 C16 C15 121.0(4) . .
N2 C16 H16 119.5 . .
C15 C16 H16 119.5 . .
N2 C17 H17 119.4 . .
N2 C17 C18 121.2(4) . .
C18 C17 H17 119.4 . .
C14 C18 H18 119.6 . .
C17 C18 C14 120.8(4) . .
C17 C18 H18 119.6 . .
C27 N3 C26 118.4(4) . .
C27 N3 C31 121.9(4) . .
C31 N3 C26 119.7(4) . .
C21 N4 C22 119.2(3) . .
C21 N4 C24 119.9(3) . .
C22 N4 C24 120.7(3) . .
C19 C19 C20 123.1(4) 3_666 .
C19 C19 C23 122.4(4) 3_666 .
C20 C19 C23 114.5(3) . .
C19 C20 H20 119.3 . .
C21 C20 C19 121.4(4) . .
C21 C20 H20 119.3 . .
N4 C21 C20 121.8(4) . .
N4 C21 H21 119.1 . .
C20 C21 H21 119.1 . .
N4 C22 H22 119.4 . .
N4 C22 C23 121.3(4) . .
C23 C22 H22 119.4 . .
C19 C23 H23 119.1 . .
C22 C23 C19 121.7(4) . .
C22 C23 H23 119.1 . .
N4 C24 H24A 109.7 . .
N4 C24 H24B 109.7 . .
N4 C24 C25 110.0(3) . .
H24A C24 H24B 108.2 . .
C25 C24 H24A 109.7 . .
C25 C24 H24B 109.7 . .
C24 C25 H25A 109.7 . .
C24 C25 H25B 109.7 . .
C24 C25 C26 109.7(3) . .
H25A C25 H25B 108.2 . .
C26 C25 H25A 109.7 . .
C26 C25 H25B 109.7 . .
N3 C26 C25 109.4(3) . .
N3 C26 H26A 109.8 . .
N3 C26 H26B 109.8 . .
C25 C26 H26A 109.8 . .
C25 C26 H26B 109.8 . .
H26A C26 H26B 108.2 . .
N3 C27 H27 119.5 . .
N3 C27 C28 120.9(4) . .
C28 C27 H27 119.5 . .
C27 C28 C32 120.4(5) . .
C29 C28 C27 117.6(4) . .
C29 C28 C32 122.1(5) . .
C28 C29 H29 119.1 . .
C28 C29 C30 121.7(4) . .
C30 C29 H29 119.1 . .
C29 C30 C33 122.0(4) . .
C31 C30 C29 117.6(4) . .
C31 C30 C33 120.3(4) . .
N3 C31 C30 120.3(4) . .
N3 C31 H31 119.9 . .
C30 C31 H31 119.9 . .
C28 C32 H32A 109.5 . .
C28 C32 H32B 109.5 . .
C28 C32 H32C 109.5 . .
H32A C32 H32B 109.5 . .
H32A C32 H32C 109.5 . .
H32B C32 H32C 109.5 . .
C30 C33 H33A 109.5 . .
C30 C33 H33B 109.5 . .
C30 C33 H33C 109.5 . .
H33A C33 H33B 109.5 . .
H33A C33 H33C 109.5 . .
H33B C33 H33C 109.5 . .
F1 P1 F2 178.83(16) . .
F1 P1 F3 88.49(14) . .
F1 P1 F4 90.11(15) . .
F1 P1 F5 90.82(14) . .
F1 P1 F6 90.79(15) . .
F2 P1 F3 90.38(15) . .
F4 P1 F2 89.57(16) . .
F4 P1 F3 89.36(16) . .
F4 P1 F6 178.70(18) . .
F5 P1 F2 90.31(15) . .
F5 P1 F3 179.30(16) . .
F5 P1 F4 90.54(16) . .
F5 P1 F6 90.38(16) . .
F6 P1 F2 89.50(16) . .
F6 P1 F3 89.74(16) . .
F7 P2 F8 178.8(2) . .
F7 P2 F10 89.8(2) . .
F7 P2 F11 89.76(19) . .
F8 P2 F10 89.0(2) . .
F8 P2 F11 89.86(18) . .
F9 P2 F7 90.2(2) . .
F9 P2 F8 90.13(19) . .
F9 P2 F10 91.1(3) . .
F9 P2 F11 179.2(3) . .
F9 P2 F12 90.9(3) . .
F11 P2 F10 88.1(2) . .
F12 P2 F7 91.2(2) . .
F12 P2 F8 90.0(2) . .
F12 P2 F10 177.7(2) . .
F12 P2 F11 89.9(2) . .
F13 P3 F14 178.71(17) . .
F13 P3 F18 88.71(16) . .
F14 P3 F18 90.05(17) . .
F15 P3 F13 89.36(16) . .
F15 P3 F14 91.01(16) . .
F15 P3 F18 89.6(2) . .
F16 P3 F13 89.96(17) . .
F16 P3 F14 91.27(18) . .
F16 P3 F15 90.8(2) . .
F16 P3 F17 91.26(18) . .
F16 P3 F18 178.62(19) . .
F17 P3 F13 90.85(15) . .
F17 P3 F14 88.74(15) . .
F17 P3 F15 177.9(2) . .
F17 P3 F18 88.37(17) . .
N5 C34 C35 179.8(6) . .
C34 C35 H35A 109.5 . .
C34 C35 H35B 109.5 . .
C34 C35 H35C 109.5 . .
H35A C35 H35B 109.5 . .
H35A C35 H35C 109.5 . .
H35B C35 H35C 109.5 . .
N6 C36 C37 178.9(7) . .
C36 C37 H37A 109.5 . .
C36 C37 H37B 109.5 . .
C36 C37 H37C 109.5 . .
H37A C37 H37B 109.5 . .
H37A C37 H37C 109.5 . .
H37B C37 H37C 109.5 . .
N7 C38 C39 176.4(9) . .
C38 C39 H39A 109.5 . .
C38 C39 H39B 109.5 . .
C38 C39 H39C 109.5 . .
H39A C39 H39B 109.5 . .
H39A C39 H39C 109.5 . .
H39B C39 H39C 109.5 . .
N8 C40 C41 178.9(7) . .
C40 C41 H41A 109.5 . .
C40 C41 H41B 109.5 . .
C40 C41 H41C 109.5 . .
H41A C41 H41B 109.5 . .
H41A C41 H41C 109.5 . .
H41B C41 H41C 109.5 . .

loop_
_geom_bond_atom_site_label_1
_geom_bond_atom_site_label_2
_geom_bond_distance
_geom_bond_site_symmetry_2
N1 C8 1.488(5) .
N1 C9 1.354(5) .
N1 C13 1.352(5) .
N2 C1 1.480(5) 3_666
N2 C16 1.352(5) .
N2 C17 1.360(5) .
C1 N2 1.480(5) 3_666
C1 H1A 0.9900 .
C1 H1B 0.9900 .
C1 C2 1.498(5) .
C2 C3 1.396(6) .
C2 C7 1.397(6) .
C3 H3 0.9500 .
C3 C4 1.383(6) .
C4 H4 0.9500 .
C4 C5 1.397(6) .
C5 C6 1.398(5) .
C5 C8 1.512(5) .
C6 H6 0.9500 .
C6 C7 1.382(6) .
C7 H7 0.9500 .
C8 H8A 0.9900 .
C8 H8B 0.9900 .
C9 H9 0.9500 .
C9 C10 1.368(6) .
C10 H10 0.9500 .
C10 C11 1.410(6) .
C11 C12 1.406(6) .
C11 C14 1.462(5) .
C12 H12 0.9500 .
C12 C13 1.365(6) .
C13 H13 0.9500 .
C14 C15 1.409(5) .
C14 C18 1.407(6) .
C15 H15 0.9500 .
C15 C16 1.370(6) .
C16 H16 0.9500 .
C17 H17 0.9500 .
C17 C18 1.361(6) .
C18 H18 0.9500 .
N3 C26 1.480(5) .
N3 C27 1.337(6) .
N3 C31 1.342(6) .
N4 C21 1.359(5) .
N4 C22 1.359(5) .
N4 C24 1.470(5) .
C19 C19 1.420(8) 3_666
C19 C20 1.426(5) .
C19 C23 1.428(5) .
C20 H20 0.9500 .
C20 C21 1.360(6) .
C21 H21 0.9500 .
C22 H22 0.9500 .
C22 C23 1.362(6) .
C23 H23 0.9500 .
C24 H24A 0.9900 .
C24 H24B 0.9900 .
C24 C25 1.515(6) .
C25 H25A 0.9900 .
C25 H25B 0.9900 .
C25 C26 1.525(5) .
C26 H26A 0.9900 .
C26 H26B 0.9900 .
C27 H27 0.9500 .
C27 C28 1.381(6) .
C28 C29 1.374(7) .
C28 C32 1.506(7) .
C29 H29 0.9500 .
C29 C30 1.392(7) .
C30 C31 1.382(6) .
C30 C33 1.507(7) .
C31 H31 0.9500 .
C32 H32A 0.9800 .
C32 H32B 0.9800 .
C32 H32C 0.9800 .
C33 H33A 0.9800 .
C33 H33B 0.9800 .
C33 H33C 0.9800 .
P1 F1 1.594(3) .
P1 F2 1.601(3) .
P1 F3 1.605(3) .
P1 F4 1.597(3) .
P1 F5 1.596(3) .
P1 F6 1.598(3) .
P2 F7 1.585(4) .
P2 F8 1.596(3) .
P2 F9 1.579(4) .
P2 F10 1.602(4) .
P2 F11 1.599(3) .
P2 F12 1.580(4) .
P3 F13 1.602(3) .
P3 F14 1.605(3) .
P3 F15 1.592(3) .
P3 F16 1.572(3) .
P3 F17 1.591(3) .
P3 F18 1.605(3) .
N5 C34 1.149(6) .
C34 C35 1.451(7) .
C35 H35A 0.9800 .
C35 H35B 0.9800 .
C35 H35C 0.9800 .
N6 C36 1.167(8) .
C36 C37 1.462(9) .
C37 H37A 0.9800 .
C37 H37B 0.9800 .
C37 H37C 0.9800 .
N7 C38 1.097(8) .
C38 C39 1.476(10) .
C39 H39A 0.9800 .
C39 H39B 0.9800 .
C39 H39C 0.9800 .
N8 C40 1.148(8) .
C40 C41 1.434(8) .
C41 H41A 0.9800 .
C41 H41B 0.9800 .
C41 H41C 0.9800 .

loop_
_geom_torsion_atom_site_label_1
_geom_torsion_atom_site_label_2
_geom_torsion_atom_site_label_3
_geom_torsion_atom_site_label_4
_geom_torsion
_geom_torsion_site_symmetry_1
N1 C9 C10 C11 1.3(6) .
N2 C1 C2 C3 95.4(4) 3_666
N2 C1 C2 C7 -78.4(4) 3_666
N2 C17 C18 C14 0.4(6) .
C1 N2 C16 C15 170.4(3) 3_666
C1 N2 C17 C18 -170.8(3) 3_666
C1 C2 C3 C4 -171.3(4) .
C1 C2 C7 C6 170.1(3) .
C2 C3 C4 C5 1.0(6) .
C3 C2 C7 C6 -3.7(6) .
C3 C4 C5 C6 -3.4(6) .
C3 C4 C5 C8 171.5(4) .
C4 C5 C6 C7 2.2(6) .
C4 C5 C8 N1 -93.7(4) .
C5 C6 C7 C2 1.4(6) .
C6 C5 C8 N1 81.2(4) .
C7 C2 C3 C4 2.5(6) .
C8 N1 C9 C10 -169.5(3) .
C8 N1 C13 C12 169.2(3) .
C8 C5 C6 C7 -172.7(3) .
C9 N1 C8 C5 84.0(4) .
C9 N1 C13 C12 -0.6(6) .
C9 C10 C11 C12 -2.6(5) .
C9 C10 C11 C14 177.4(3) .
C10 C11 C12 C13 2.3(5) .
C10 C11 C14 C15 3.1(6) .
C10 C11 C14 C18 -176.3(3) .
C11 C12 C13 N1 -0.8(6) .
C11 C14 C15 C16 -178.3(3) .
C11 C14 C18 C17 178.2(3) .
C12 C11 C14 C15 -176.9(4) .
C12 C11 C14 C18 3.7(5) .
C13 N1 C8 C5 -85.9(4) .
C13 N1 C9 C10 0.3(6) .
C14 C11 C12 C13 -177.7(4) .
C14 C15 C16 N2 0.0(6) .
C15 C14 C18 C17 -1.3(5) .
C16 N2 C17 C18 0.8(5) .
C17 N2 C16 C15 -1.0(5) .
C18 C14 C15 C16 1.1(5) .
N3 C27 C28 C29 0.6(6) .
N3 C27 C28 C32 -178.9(4) .
N4 C22 C23 C19 0.3(6) .
N4 C24 C25 C26 -179.2(3) .
C19 C19 C20 C21 177.6(4) 3_666
C19 C19 C23 C22 -177.7(4) 3_666
C19 C20 C21 N4 0.1(6) .
C20 C19 C23 C22 2.0(5) .
C21 N4 C22 C23 -2.5(5) .
C21 N4 C24 C25 82.7(4) .
C22 N4 C21 C20 2.4(6) .
C22 N4 C24 C25 -92.7(4) .
C23 C19 C20 C21 -2.2(5) .
C24 N4 C21 C20 -173.1(4) .
C24 N4 C22 C23 172.9(4) .
C24 C25 C26 N3 178.4(3) .
C26 N3 C27 C28 177.0(4) .
C26 N3 C31 C30 -177.7(4) .
C27 N3 C26 C25 -80.1(5) .
C27 N3 C31 C30 -0.7(6) .
C27 C28 C29 C30 -0.5(7) .
C28 C29 C30 C31 -0.3(6) .
C28 C29 C30 C33 179.4(4) .
C29 C30 C31 N3 0.8(6) .
C31 N3 C26 C25 97.0(4) .
C31 N3 C27 C28 -0.1(6) .
C32 C28 C29 C30 179.1(5) .
C33 C30 C31 N3 -178.8(4) .
